data_2023384
loop_
_publ_author_name
'Nuss, J\"urgen'
'M\"uhle, Claus'
'Hayama, Kyouhei'
'Abdolazimi, Vahideh'
'Takagi, Hidenori'

_publ_section_title
;
 Tilting structures ininverseperovskites,M3TtO (M= Ca, Sr, Ba, Eu;Tt= Si,
 Ge, Sn, Pb)
;
_journal_issue 3
_journal_name_full 'Acta Crystallographica Section B Structural Science, Crystal Engineering and Materials'
_journal_page_first 300
_journal_page_last 312
_journal_paper_doi 10.1107/S2052520615006150
_journal_volume 71
_journal_year 2015
_chemical_formula_moiety 'Sr3 Sn O'
_chemical_formula_sum 'O Sn Sr3'
_chemical_formula_weight 397.55
_space_group_crystal_system cubic
_space_group_IT_number 221
_space_group_name_Hall '-P 4 2 3'
_space_group_name_H-M_alt 'P m -3 m'
_symmetry_cell_setting cubic
_symmetry_space_group_name_H-M 'P m -3 m'
_atom_sites_solution_primary direct
_atom_sites_solution_secondary difmap
_audit_creation_method SHELXL-2013
_cell_angle_alpha 90
_cell_angle_beta 90
_cell_angle_gamma 90
_cell_formula_units_Z 1
_cell_length_a 5.1394(18)
_cell_length_b 5.1394(18)
_cell_length_c 5.1394(18)
_cell_measurement_reflns_used 899
_cell_measurement_temperature 295(2)
_cell_measurement_theta_max 37.07
_cell_measurement_theta_min 3.96
_cell_volume 135.75(8)
_computing_cell_refinement 'Bruker Suite (Bruker AXS, 2013)'
_computing_data_collection 'Bruker Suite (Bruker AXS, 2013)'
_computing_data_reduction 'Bruker Suite (Bruker AXS, 2013)'
_computing_structure_refinement 'SHELXL (Sheldrick, 2008)'
_computing_structure_solution 'SHELXL (Sheldrick, 2008)'
_diffrn_ambient_temperature 295(2)
_diffrn_measured_fraction_theta_full 0.977
_diffrn_measured_fraction_theta_max 1.000
_diffrn_measurement_device_type 'SMART APEX II, Bruker AXS'
_diffrn_measurement_method \wscan
_diffrn_radiation_type MoK\a
_diffrn_radiation_wavelength 0.71073
_diffrn_reflns_av_R_equivalents 0.0347
_diffrn_reflns_limit_h_max 8
_diffrn_reflns_limit_h_min -8
_diffrn_reflns_limit_k_max 8
_diffrn_reflns_limit_k_min -8
_diffrn_reflns_limit_l_max 8
_diffrn_reflns_limit_l_min -8
_diffrn_reflns_number 2627
_diffrn_reflns_theta_full 25.242
_diffrn_reflns_theta_max 36.785
_diffrn_reflns_theta_min 3.965
_exptl_absorpt_coefficient_mu 33.696
_exptl_absorpt_correction_T_max 0.167
_exptl_absorpt_correction_T_min 0.074
_exptl_absorpt_correction_type multi-scan
_exptl_absorpt_process_details
;
Sheldrick, G. M. (2012) SADABS - Bruker AXS area detector scaling and
absorption, version 2012/1, University of G\"ottingen. Germany.
;
_exptl_crystal_colour 'dark grey metallic'
_exptl_crystal_density_diffrn 4.863
_exptl_crystal_description block
_exptl_crystal_F_000 172
_exptl_crystal_size_max 0.100
_exptl_crystal_size_mid 0.070
_exptl_crystal_size_min 0.030
_refine_diff_density_max 0.495
_refine_diff_density_min -0.434
_refine_ls_extinction_coef 0.104(6)
_refine_ls_extinction_expression Fc^*^=kFc[1+0.001xFc^2^\l^3^/sin(2\q)]^-1/4^
_refine_ls_extinction_method SHELXL
_refine_ls_goodness_of_fit_ref 1.358
_refine_ls_matrix_type full
_refine_ls_number_parameters 6
_refine_ls_number_reflns 99
_refine_ls_number_restraints 0
_refine_ls_restrained_S_all 1.358
_refine_ls_R_factor_all 0.0102
_refine_ls_R_factor_gt 0.0099
_refine_ls_shift/su_max 0.000
_refine_ls_shift/su_mean 0.000
_refine_ls_structure_factor_coef Fsqd
_refine_ls_weighting_details
;
 w=1/[\s^2^(Fo^2^)+(0.0122P)^2^+0.0362P]
 where P=(Fo^2^+2Fc^2^)/3
;
_refine_ls_weighting_scheme calc
_refine_ls_wR_factor_gt 0.0344
_refine_ls_wR_factor_ref 0.0347
_reflns_number_gt 98
_reflns_number_total 99
_reflns_threshold_expression 'I > 2\s(I)'
_cod_data_source_file dk5032sup1.cif
_cod_data_source_block Sr3SnO_295K
_cod_depositor_comments 'Adding Fobs data.'
_cod_original_cell_volume 135.75(14)
_cod_database_code 2023384
_shelx_space_group_comment
;
The symmetry employed for this shelxl refinement is uniquely defined
by the following loop, which should always be used as a source of
symmetry information in preference to the above space-group names.
They are only intended as comments.
;
_shelx_estimated_absorpt_t_min 0.134
_shelx_estimated_absorpt_t_max 0.431
_shelxl_version_number 20.13

loop_
_space_group_symop_operation_xyz
'x, y, z'
'-x, -y, z'
'-x, y, -z'
'x, -y, -z'
'z, x, y'
'z, -x, -y'
'-z, -x, y'
'-z, x, -y'
'y, z, x'
'-y, z, -x'
'y, -z, -x'
'-y, -z, x'
'y, x, -z'
'-y, -x, -z'
'y, -x, z'
'-y, x, z'
'x, z, -y'
'-x, z, y'
'-x, -z, -y'
'x, -z, y'
'z, y, -x'
'z, -y, x'
'-z, y, x'
'-z, -y, -x'
'-x, -y, -z'
'x, y, -z'
'x, -y, z'
'-x, y, z'
'-z, -x, -y'
'-z, x, y'
'z, x, -y'
'z, -x, y'
'-y, -z, -x'
'y, -z, x'
'-y, z, x'
'y, z, -x'
'-y, -x, z'
'y, x, z'
'-y, x, -z'
'y, -x, -z'
'-x, -z, y'
'x, -z, -y'
'x, z, y'
'-x, z, -y'
'-z, -y, x'
'-z, y, -x'
'z, -y, -x'
'z, y, x'

loop_
_atom_site_type_symbol
_atom_site_label
_atom_site_fract_x
_atom_site_fract_y
_atom_site_fract_z
_atom_site_U_iso_or_equiv
_atom_site_adp_type
_atom_site_calc_flag
_atom_site_occupancy
_atom_site_disorder_assembly
_atom_site_disorder_group
Sn Sn 0.5000 0.5000 0.5000 0.01120(16) Uani d 1 . .
Sr Sr 0.5000 0.0000 0.0000 0.01386(14) Uani d 1 . .
O O 0.0000 0.0000 0.0000 0.0117(7) Uani d 1 . .

loop_
_atom_site_aniso_label
_atom_site_aniso_U_11
_atom_site_aniso_U_22
_atom_site_aniso_U_33
_atom_site_aniso_U_12
_atom_site_aniso_U_13
_atom_site_aniso_U_23
Sn 0.01120(16) 0.01120(16) 0.01120(16) 0.000 0.000 0.000
Sr 0.00905(17) 0.01626(15) 0.01626(15) 0.000 0.000 0.000
O 0.0117(7) 0.0117(7) 0.0117(7) 0.000 0.000 0.000

loop_
_atom_type_symbol
_atom_type_description
_atom_type_scat_dispersion_real
_atom_type_scat_dispersion_imag
_atom_type_scat_source
O O 0.0106 0.0060 'International Tables Vol C Tables 4.2.6.8 and 6.1.1.4'
Sr Sr -1.5307 3.2498 'International Tables Vol C Tables 4.2.6.8 and 6.1.1.4'
Sn Sn -0.6537 1.4246 'International Tables Vol C Tables 4.2.6.8 and 6.1.1.4'

loop_
_geom_angle_atom_site_label_1
_geom_angle_atom_site_label_2
_geom_angle_atom_site_label_3
_geom_angle_site_symmetry_1
_geom_angle_site_symmetry_3
_geom_angle
Sr Sn Sr 9_665 . 120.0
Sr Sn Sr 9_665 9 180.0
Sr Sn Sr . 9 60.0
Sr Sn Sr 9_665 5_656 60.0
Sr Sn Sr . 5_656 120.0
Sr Sn Sr 9 5_656 120.0
Sr Sn Sr 9_665 1_566 60.0
Sr Sn Sr . 1_566 180.0
Sr Sn Sr 9 1_566 120.0
Sr Sn Sr 5_656 1_566 60.0
Sr Sn Sr 9_665 5 120.0
Sr Sn Sr . 5 60.0
Sr Sn Sr 9 5 60.0
Sr Sn Sr 5_656 5 180.0
Sr Sn Sr 1_566 5 120.0
Sr Sn Sr 9_665 1_565 60.0
Sr Sn Sr . 1_565 90.0
Sr Sn Sr 9 1_565 120.0
Sr Sn Sr 5_656 1_565 120.0
Sr Sn Sr 1_566 1_565 90.0
Sr Sn Sr 5 1_565 60.0
Sr Sn Sr 9_665 5_556 120.0
Sr Sn Sr . 5_556 120.0
Sr Sn Sr 9 5_556 60.0
Sr Sn Sr 5_656 5_556 90.0
Sr Sn Sr 1_566 5_556 60.0
Sr Sn Sr 5 5_556 90.0
Sr Sn Sr 1_565 5_556 120.0
Sr Sn Sr 9_665 5_655 60.0
Sr Sn Sr . 5_655 60.0
Sr Sn Sr 9 5_655 120.0
Sr Sn Sr 5_656 5_655 90.0
Sr Sn Sr 1_566 5_655 120.0
Sr Sn Sr 5 5_655 90.0
Sr Sn Sr 1_565 5_655 60.0
Sr Sn Sr 5_556 5_655 180.0
Sr Sn Sr 9_665 1_556 120.0
Sr Sn Sr . 1_556 90.0
Sr Sn Sr 9 1_556 60.0
Sr Sn Sr 5_656 1_556 60.0
Sr Sn Sr 1_566 1_556 90.0
Sr Sn Sr 5 1_556 120.0
Sr Sn Sr 1_565 1_556 180.0
Sr Sn Sr 5_556 1_556 60.0
Sr Sn Sr 5_655 1_556 120.0
Sr Sn Sr 9_665 9_655 90.0
Sr Sn Sr . 9_655 60.0
Sr Sn Sr 9 9_655 90.0
Sr Sn Sr 5_656 9_655 60.0
Sr Sn Sr 1_566 9_655 120.0
Sr Sn Sr 5 9_655 120.0
Sr Sn Sr 1_565 9_655 120.0
Sr Sn Sr 5_556 9_655 120.0
Sr Sn Sr 5_655 9_655 60.0
Sr Sn Sr 1_556 9_655 60.0
Sr Sn Sr 9_665 9_565 90.0
Sr Sn Sr . 9_565 120.0
Sr Sn Sr 9 9_565 90.0
Sr Sn Sr 5_656 9_565 120.0
Sr Sn Sr 1_566 9_565 60.0
Sr Sn Sr 5 9_565 60.0
Sr Sn Sr 1_565 9_565 60.0
Sr Sn Sr 5_556 9_565 60.0
Sr Sn Sr 5_655 9_565 120.0
Sr Sn Sr 1_556 9_565 120.0
Sr Sn Sr 9_655 9_565 180.0
O Sr O 1_655 . 180.0
O Sr Sn 1_655 . 90.0
O Sr Sn . . 90.0
O Sr Sn 1_655 1_544 90.0
O Sr Sn . 1_544 90.0
Sn Sr Sn . 1_544 180.0
O Sr Sr 1_655 9_655 45.0
O Sr Sr . 9_655 135.0
Sn Sr Sr . 9_655 60.0
Sn Sr Sr 1_544 9_655 120.0
O Sr Sr 1_655 9_554 135.0
O Sr Sr . 9_554 45.0
Sn Sr Sr . 9_554 120.0
Sn Sr Sr 1_544 9_554 60.0
Sr Sr Sr 9_655 9_554 180.0
O Sr Sr 1_655 5_545 135.0
O Sr Sr . 5_545 45.0
Sn Sr Sr . 5_545 120.0
Sn Sr Sr 1_544 5_545 60.0
Sr Sr Sr 9_655 5_545 120.0
Sr Sr Sr 9_554 5_545 60.0
O Sr Sr 1_655 5_655 45.0
O Sr Sr . 5_655 135.0
Sn Sr Sr . 5_655 60.0
Sn Sr Sr 1_544 5_655 120.0
Sr Sr Sr 9_655 5_655 60.0
Sr Sr Sr 9_554 5_655 120.0
Sr Sr Sr 5_545 5_655 180.0
O Sr Sn 1_655 1_554 90.0
O Sr Sn . 1_554 90.0
Sn Sr Sn . 1_554 90.0
Sn Sr Sn 1_544 1_554 90.0
Sr Sr Sn 9_655 1_554 120.0
Sr Sr Sn 9_554 1_554 60.0
Sr Sr Sn 5_545 1_554 120.0
Sr Sr Sn 5_655 1_554 60.0
O Sr Sr 1_655 5 135.0
O Sr Sr . 5 45.0
Sn Sr Sr . 5 60.0
Sn Sr Sr 1_544 5 120.0
Sr Sr Sr 9_655 5 120.0
Sr Sr Sr 9_554 5 60.0
Sr Sr Sr 5_545 5 90.0
Sr Sr Sr 5_655 5 90.0
Sn Sr Sr 1_554 5 60.0
O Sr Sr 1_655 5_645 45.0
O Sr Sr . 5_645 135.0
Sn Sr Sr . 5_645 120.0
Sn Sr Sr 1_544 5_645 60.0
Sr Sr Sr 9_655 5_645 60.0
Sr Sr Sr 9_554 5_645 120.0
Sr Sr Sr 5_545 5_645 90.0
Sr Sr Sr 5_655 5_645 90.0
Sn Sr Sr 1_554 5_645 120.0
Sr Sr Sr 5 5_645 180.0
O Sr Sr 1_655 9_654 45.0
O Sr Sr . 9_654 135.0
Sn Sr Sr . 9_654 120.0
Sn Sr Sr 1_544 9_654 60.0
Sr Sr Sr 9_655 9_654 90.0
Sr Sr Sr 9_554 9_654 90.0
Sr Sr Sr 5_545 9_654 120.0
Sr Sr Sr 5_655 9_654 60.0
Sn Sr Sr 1_554 9_654 60.0
Sr Sr Sr 5 9_654 120.0
Sr Sr Sr 5_645 9_654 60.0
Sr O Sr 9 . 90.0
Sr O Sr 9 1_455 90.0
Sr O Sr . 1_455 180.0
Sr O Sr 9 5_545 90.0
Sr O Sr . 5_545 90.0
Sr O Sr 1_455 5_545 90.0
Sr O Sr 9 5 90.0
Sr O Sr . 5 90.0
Sr O Sr 1_455 5 90.0
Sr O Sr 5_545 5 180.0
Sr O Sr 9 9_554 180.0
Sr O Sr . 9_554 90.0
Sr O Sr 1_455 9_554 90.0
Sr O Sr 5_545 9_554 90.0
Sr O Sr 5 9_554 90.0

loop_
_geom_bond_atom_site_label_1
_geom_bond_atom_site_label_2
_geom_bond_site_symmetry_2
_geom_bond_distance
Sn Sr 9_665 3.6341(13)
Sn Sr . 3.6341(13)
Sn Sr 9 3.6341(13)
Sn Sr 5_656 3.6341(13)
Sn Sr 1_566 3.6341(13)
Sn Sr 5 3.6341(13)
Sn Sr 1_565 3.6341(13)
Sn Sr 5_556 3.6341(13)
Sn Sr 5_655 3.6341(13)
Sn Sr 1_556 3.6341(13)
Sn Sr 9_655 3.6341(13)
Sn Sr 9_565 3.6341(13)
Sr O 1_655 2.5697(9)
Sr O . 2.5697(9)
Sr Sn 1_544 3.6341(13)
Sr Sr 9_655 3.6341(13)
Sr Sr 9_554 3.6341(13)
Sr Sr 5_545 3.6341(13)
Sr Sr 5_655 3.6341(13)
Sr Sn 1_554 3.6341(13)
Sr Sr 5 3.6341(13)
Sr Sr 5_645 3.6341(13)
Sr Sr 9_654 3.6341(13)
O Sr 9 2.5697(9)
O Sr 1_455 2.5697(9)
O Sr 5_545 2.5697(9)
O Sr 5 2.5697(9)
O Sr 9_554 2.5697(9)

_cod_database_fobs_code 2023384
